data_4023097
loop_
_publ_author_name
'Anne-Marie L. Hogan'
'Donal F. O'Shea'

_publ_section_title
;
 Carbolithiation of o-Amino-(E)-Stilbenes: Diastereoselective
 Electrophile Substitution with Applications to Quinoline Synthesis
;
_journal_name_full 'Journal of Organic Chemistry'
_journal_page_first 9557
_journal_page_last 9571
_journal_paper_doi 10.1021/jo7017679
_journal_volume 72
_journal_year 2007
_chemical_formula_sum 'C24 H31 N O3'
_chemical_formula_weight 381.50
_chemical_name_systematic
; 
 ? 
;
_space_group_IT_number 14
_symmetry_cell_setting monoclinic
_symmetry_space_group_name_Hall '-P 2ybc'
_symmetry_space_group_name_H-M 'P 1 21/c 1'
_atom_sites_solution_hydrogens difmap
_atom_sites_solution_primary direct
_atom_sites_solution_secondary difmap
_audit_creation_method SHELXL-97
_cell_angle_alpha 90.00
_cell_angle_beta 105.645(3)
_cell_angle_gamma 90.00
_cell_formula_units_Z 4
_cell_length_a 12.3364(18)
_cell_length_b 16.782(3)
_cell_length_c 10.5661(16)
_cell_measurement_reflns_used 7497
_cell_measurement_temperature 100(2)
_cell_measurement_theta_max 30.28
_cell_measurement_theta_min 2.34
_cell_volume 2106.4(5)
_computing_cell_refinement 'Bruker SMART'
_computing_data_collection 'Bruker SMART'
_computing_data_reduction 'Bruker SAINT'
_computing_molecular_graphics 'Bruker SHELXTL'
_computing_publication_material 'Bruker SHELXTL'
_computing_structure_refinement 'SHELXL-97 (Sheldrick, 1997)'
_computing_structure_solution 'SHELXS-97 (Sheldrick, 1990)'
_diffrn_ambient_temperature 100(2)
_diffrn_measured_fraction_theta_full 0.999
_diffrn_measured_fraction_theta_max 0.999
_diffrn_measurement_device_type 'CCD area detector'
_diffrn_measurement_method 'phi and omega scans'
_diffrn_radiation_monochromator graphite
_diffrn_radiation_source 'fine-focus sealed tube'
_diffrn_radiation_type MoK\a
_diffrn_radiation_wavelength 0.71073
_diffrn_reflns_av_R_equivalents 0.0379
_diffrn_reflns_av_sigmaI/netI 0.0328
_diffrn_reflns_limit_h_max 15
_diffrn_reflns_limit_h_min -15
_diffrn_reflns_limit_k_max 20
_diffrn_reflns_limit_k_min -21
_diffrn_reflns_limit_l_max 13
_diffrn_reflns_limit_l_min -13
_diffrn_reflns_number 18882
_diffrn_reflns_theta_full 27.00
_diffrn_reflns_theta_max 27.00
_diffrn_reflns_theta_min 1.71
_exptl_absorpt_coefficient_mu 0.078
_exptl_absorpt_correction_T_max 0.9731
_exptl_absorpt_correction_T_min 0.6391
_exptl_absorpt_correction_type multi-scan
_exptl_absorpt_process_details SADABS
_exptl_crystal_colour colourless
_exptl_crystal_density_diffrn 1.203
_exptl_crystal_density_method 'not measured'
_exptl_crystal_description plate
_exptl_crystal_F_000 824
_exptl_crystal_size_max 0.82
_exptl_crystal_size_mid 0.81
_exptl_crystal_size_min 0.35
_refine_diff_density_max 0.573
_refine_diff_density_min -0.272
_refine_diff_density_rms 0.064
_refine_ls_extinction_method none
_refine_ls_goodness_of_fit_ref 1.052
_refine_ls_hydrogen_treatment refall
_refine_ls_matrix_type full
_refine_ls_number_parameters 377
_refine_ls_number_reflns 4606
_refine_ls_number_restraints 0
_refine_ls_restrained_S_all 1.052
_refine_ls_R_factor_all 0.0606
_refine_ls_R_factor_gt 0.0523
_refine_ls_shift/su_max 0.000
_refine_ls_shift/su_mean 0.000
_refine_ls_structure_factor_coef Fsqd
_refine_ls_weighting_details 'calc w=1/[\s^2^(Fo^2^)+(0.0749P)^2^+1.0207P] where P=(Fo^2^+2Fc^2^)/3'
_refine_ls_weighting_scheme calc
_refine_ls_wR_factor_gt 0.1329
_refine_ls_wR_factor_ref 0.1400
_reflns_number_gt 3939
_reflns_number_total 4606
_reflns_threshold_expression >2sigma(I)
_cod_data_source_file jo7017679-File004.cif
_cod_data_source_block osh65
_cod_depositor_comments
;
The following automatic conversions were performed:
'_symmetry_cell_setting' value 'Monoclinic' changed to 'monoclinic'
according to '/home/saulius/struct/CIF-dictionaries/cif_core.dic'
dictionary named 'cif_core.dic' version 2.4.1 from 2010-06-29.

Automatic conversion script
Id: cif_fix_enum 1527 2010-12-29 10:47:43Z saulius 
;
_cod_original_sg_symbol_H-M 'P 21/c'
_cod_database_code 4023097

loop_
_symmetry_equiv_pos_as_xyz
'x, y, z'
'-x, y+1/2, -z+1/2'
'-x, -y, -z'
'x, -y-1/2, z-1/2'

loop_
_atom_site_label
_atom_site_type_symbol
_atom_site_fract_x
_atom_site_fract_y
_atom_site_fract_z
_atom_site_U_iso_or_equiv
_atom_site_adp_type
_atom_site_occupancy
_atom_site_symmetry_multiplicity
_atom_site_calc_flag
C1 C 0.52256(13) 0.19726(9) 0.11260(15) 0.0206(3) Uani 1 1 d
C2 C 0.51898(14) 0.27355(10) 0.06004(16) 0.0243(3) Uani 1 1 d
H2 H 0.5624(16) 0.2869(11) -0.001(2) 0.026(5) Uiso 1 1 d
C3 C 0.45389(14) 0.33260(9) 0.09401(16) 0.0240(3) Uani 1 1 d
H3 H 0.4553(16) 0.3862(13) 0.055(2) 0.031(5) Uiso 1 1 d
C4 C 0.39072(14) 0.31622(9) 0.18109(15) 0.0233(3) Uani 1 1 d
H4 H 0.3428(16) 0.3568(12) 0.203(2) 0.027(5) Uiso 1 1 d
C5 C 0.39457(13) 0.24132(9) 0.23649(15) 0.0219(3) Uani 1 1 d
H5 H 0.3516(16) 0.2315(12) 0.298(2) 0.028(5) Uiso 1 1 d
C6 C 0.45965(12) 0.18200(9) 0.20166(14) 0.0179(3) Uani 1 1 d
N N 0.46668(10) 0.10356(7) 0.25490(12) 0.0187(3) Uani 1 1 d
C7 C 0.38030(13) 0.06434(9) 0.28708(14) 0.0191(3) Uani 1 1 d
O1 O 0.39612(9) 0.00509(6) 0.35614(10) 0.0217(2) Uani 1 1 d
O2 O 0.28086(9) 0.09718(6) 0.23081(11) 0.0219(3) Uani 1 1 d
C8 C 0.17533(13) 0.06423(10) 0.25006(15) 0.0226(3) Uani 1 1 d
C9 C 0.17728(15) 0.06852(11) 0.39406(16) 0.0274(4) Uani 1 1 d
H9A H 0.1019(18) 0.0591(12) 0.398(2) 0.032(5) Uiso 1 1 d
H9B H 0.2325(18) 0.0299(13) 0.447(2) 0.034(5) Uiso 1 1 d
H9C H 0.1964(19) 0.1207(15) 0.428(2) 0.045(6) Uiso 1 1 d
C10 C 0.15751(16) -0.01907(12) 0.1945(2) 0.0331(4) Uani 1 1 d
H10A H 0.083(2) -0.0362(14) 0.192(2) 0.042(6) Uiso 1 1 d
H10B H 0.2129(19) -0.0568(14) 0.246(2) 0.040(6) Uiso 1 1 d
H10C H 0.162(2) -0.0200(14) 0.101(3) 0.047(6) Uiso 1 1 d
C11 C 0.08776(15) 0.12097(13) 0.17003(18) 0.0327(4) Uani 1 1 d
H11A H 0.0124(18) 0.1050(13) 0.176(2) 0.035(5) Uiso 1 1 d
H11B H 0.104(2) 0.1788(15) 0.204(2) 0.049(7) Uiso 1 1 d
H11C H 0.0884(18) 0.1190(13) 0.075(2) 0.041(6) Uiso 1 1 d
C12 C 0.57663(12) 0.06330(9) 0.29292(14) 0.0186(3) Uani 1 1 d
H12 H 0.5594(13) 0.0068(11) 0.2803(16) 0.014(4) Uiso 1 1 d
O3 O 0.63644(9) 0.07984(7) 0.42355(11) 0.0226(3) Uani 1 1 d
H1O3 H 0.605(2) 0.0529(15) 0.468(3) 0.049(7) Uiso 1 1 d
C13 C 0.65523(13) 0.09059(9) 0.20856(15) 0.0204(3) Uani 1 1 d
H13 H 0.7066(16) 0.1355(12) 0.259(2) 0.027(5) Uiso 1 1 d
C14 C 0.72839(13) 0.01943(9) 0.19661(15) 0.0203(3) Uani 1 1 d
C15 C 0.69773(13) -0.03603(10) 0.09538(15) 0.0236(3) Uani 1 1 d
H15 H 0.6284(16) -0.0275(11) 0.0287(19) 0.024(5) Uiso 1 1 d
C16 C 0.76218(15) -0.10368(10) 0.09432(16) 0.0268(4) Uani 1 1 d
H16 H 0.7391(18) -0.1414(13) 0.026(2) 0.036(5) Uiso 1 1 d
C17 C 0.85930(14) -0.11670(10) 0.19424(17) 0.0259(3) Uani 1 1 d
H17 H 0.9062(16) -0.1607(12) 0.1937(19) 0.025(5) Uiso 1 1 d
C18 C 0.89131(13) -0.06128(10) 0.29493(16) 0.0240(3) Uani 1 1 d
H18 H 0.9585(17) -0.0681(12) 0.363(2) 0.028(5) Uiso 1 1 d
C19 C 0.82651(13) 0.00588(9) 0.29513(15) 0.0214(3) Uani 1 1 d
H19 H 0.8475(16) 0.0446(12) 0.365(2) 0.027(5) Uiso 1 1 d
C20 C 0.58938(13) 0.12853(9) 0.07833(15) 0.0211(3) Uani 1 1 d
H20 H 0.5293(15) 0.0871(11) 0.0282(18) 0.020(4) Uiso 1 1 d
C21 C 0.66361(13) 0.15101(10) -0.01093(15) 0.0228(3) Uani 1 1 d
H21A H 0.6911(15) 0.1007(11) -0.0434(19) 0.023(5) Uiso 1 1 d
H21B H 0.6111(16) 0.1792(12) -0.089(2) 0.027(5) Uiso 1 1 d
C22 C 0.76571(14) 0.20372(10) 0.04905(16) 0.0243(3) Uani 1 1 d
H22A H 0.7412(17) 0.2520(13) 0.088(2) 0.032(5) Uiso 1 1 d
H22B H 0.8210(18) 0.1766(13) 0.120(2) 0.037(5) Uiso 1 1 d
C23 C 0.82561(15) 0.22876(11) -0.05267(18) 0.0288(4) Uani 1 1 d
H23A H 0.8637(18) 0.1832(13) -0.077(2) 0.034(5) Uiso 1 1 d
H23B H 0.7671(18) 0.2479(13) -0.130(2) 0.037(5) Uiso 1 1 d
C24 C 0.91215(17) 0.29357(12) -0.0027(2) 0.0391(5) Uani 1 1 d
H24A H 0.873(2) 0.3436(16) 0.023(3) 0.055(7) Uiso 1 1 d
H24B H 0.975(2) 0.2756(16) 0.072(3) 0.059(7) Uiso 1 1 d
H24C H 0.950(2) 0.3055(14) -0.067(3) 0.046(6) Uiso 1 1 d

loop_
_atom_site_aniso_label
_atom_site_aniso_U_11
_atom_site_aniso_U_22
_atom_site_aniso_U_33
_atom_site_aniso_U_23
_atom_site_aniso_U_13
_atom_site_aniso_U_12
C1 0.0232(7) 0.0206(7) 0.0190(7) 0.0012(6) 0.0077(6) -0.0001(6)
C2 0.0274(8) 0.0241(8) 0.0236(8) 0.0050(6) 0.0104(6) -0.0001(6)
C3 0.0305(8) 0.0190(7) 0.0232(8) 0.0043(6) 0.0084(6) 0.0005(6)
C4 0.0291(8) 0.0206(7) 0.0213(7) 0.0012(6) 0.0085(6) 0.0042(6)
C5 0.0259(7) 0.0234(8) 0.0180(7) 0.0033(6) 0.0088(6) 0.0027(6)
C6 0.0212(7) 0.0179(7) 0.0143(6) 0.0016(5) 0.0043(5) -0.0004(5)
N 0.0213(6) 0.0191(6) 0.0173(6) 0.0031(5) 0.0080(5) 0.0029(5)
C7 0.0250(7) 0.0197(7) 0.0147(7) -0.0001(5) 0.0090(6) 0.0021(6)
O1 0.0280(6) 0.0201(5) 0.0200(5) 0.0054(4) 0.0116(4) 0.0037(4)
O2 0.0214(5) 0.0243(6) 0.0213(5) 0.0068(4) 0.0080(4) 0.0022(4)
C8 0.0203(7) 0.0275(8) 0.0223(8) 0.0011(6) 0.0099(6) 0.0007(6)
C9 0.0267(8) 0.0361(10) 0.0221(8) 0.0027(7) 0.0113(7) 0.0050(7)
C10 0.0293(9) 0.0351(10) 0.0391(11) -0.0094(8) 0.0164(8) -0.0058(8)
C11 0.0246(8) 0.0467(11) 0.0277(9) 0.0091(8) 0.0085(7) 0.0076(8)
C12 0.0220(7) 0.0187(7) 0.0163(7) 0.0028(5) 0.0072(6) 0.0037(6)
O3 0.0260(6) 0.0272(6) 0.0155(5) 0.0036(4) 0.0071(4) 0.0012(4)
C13 0.0241(7) 0.0214(7) 0.0171(7) 0.0021(6) 0.0079(6) 0.0005(6)
C14 0.0237(7) 0.0234(7) 0.0172(7) 0.0034(6) 0.0114(6) 0.0009(6)
C15 0.0236(8) 0.0316(8) 0.0166(7) 0.0006(6) 0.0070(6) -0.0028(6)
C16 0.0368(9) 0.0266(8) 0.0210(8) -0.0047(6) 0.0147(7) -0.0079(7)
C17 0.0338(9) 0.0223(8) 0.0275(8) 0.0024(6) 0.0186(7) 0.0051(7)
C18 0.0227(8) 0.0290(8) 0.0211(8) 0.0043(6) 0.0075(6) 0.0036(6)
C19 0.0266(8) 0.0228(7) 0.0167(7) -0.0001(6) 0.0090(6) -0.0001(6)
C20 0.0239(7) 0.0220(7) 0.0186(7) 0.0012(6) 0.0078(6) -0.0008(6)
C21 0.0286(8) 0.0240(8) 0.0190(7) 0.0030(6) 0.0121(6) 0.0024(6)
C22 0.0277(8) 0.0266(8) 0.0187(7) 0.0037(6) 0.0061(6) 0.0016(6)
C23 0.0325(9) 0.0261(8) 0.0303(9) 0.0056(7) 0.0126(7) -0.0025(7)
C24 0.0342(10) 0.0315(10) 0.0510(12) 0.0133(9) 0.0107(9) -0.0046(8)

loop_
_atom_type_symbol
_atom_type_description
_atom_type_scat_dispersion_real
_atom_type_scat_dispersion_imag
_atom_type_scat_source
C C 0.0033 0.0016 'International Tables Vol C Tables 4.2.6.8 and 6.1.1.4'
H H 0.0000 0.0000 'International Tables Vol C Tables 4.2.6.8 and 6.1.1.4'
N N 0.0061 0.0033 'International Tables Vol C Tables 4.2.6.8 and 6.1.1.4'
O O 0.0106 0.0060 'International Tables Vol C Tables 4.2.6.8 and 6.1.1.4'

loop_
_geom_angle_atom_site_label_1
_geom_angle_atom_site_label_2
_geom_angle_atom_site_label_3
_geom_angle
C2 C1 C6 118.33(14)
C2 C1 C20 124.40(14)
C6 C1 C20 117.26(13)
C3 C2 C1 120.93(15)
C3 C2 H2 118.1(11)
C1 C2 H2 120.9(11)
C2 C3 C4 120.06(14)
C2 C3 H3 117.8(12)
C4 C3 H3 122.2(12)
C5 C4 C3 120.06(15)
C5 C4 H4 119.5(12)
C3 C4 H4 120.4(12)
C4 C5 C6 119.73(14)
C4 C5 H5 118.8(12)
C6 C5 H5 121.5(12)
C5 C6 C1 120.88(14)
C5 C6 N 122.37(13)
C1 C6 N 116.75(13)
C7 N C6 124.94(12)
C7 N C12 115.65(12)
C6 N C12 119.05(12)
O1 C7 O2 125.86(14)
O1 C7 N 122.07(14)
O2 C7 N 112.04(12)
C7 O2 C8 121.60(12)
O2 C8 C10 109.53(13)
O2 C8 C11 102.12(13)
C10 C8 C11 110.97(15)
O2 C8 C9 110.11(13)
C10 C8 C9 113.30(15)
C11 C8 C9 110.24(14)
C8 C9 H9A 106.4(12)
C8 C9 H9B 110.9(12)
H9A C9 H9B 113.3(17)
C8 C9 H9C 110.6(15)
H9A C9 H9C 106.4(19)
H9B C9 H9C 109.1(19)
C8 C10 H10A 109.3(14)
C8 C10 H10B 112.0(13)
H10A C10 H10B 110.0(19)
C8 C10 H10C 110.8(14)
H10A C10 H10C 106(2)
H10B C10 H10C 108.7(19)
C8 C11 H11A 109.6(12)
C8 C11 H11B 110.7(14)
H11A C11 H11B 109.3(18)
C8 C11 H11C 109.8(13)
H11A C11 H11C 108.4(18)
H11B C11 H11C 109.0(19)
O3 C12 N 112.24(12)
O3 C12 C13 105.17(12)
N C12 C13 112.36(12)
O3 C12 H12 111.4(10)
N C12 H12 105.0(10)
C13 C12 H12 110.8(10)
C12 O3 H1O3 104.6(18)
C14 C13 C20 115.68(13)
C14 C13 C12 106.99(12)
C20 C13 C12 112.05(12)
C14 C13 H13 108.7(11)
C20 C13 H13 105.2(11)
C12 C13 H13 108.0(11)
C19 C14 C15 117.97(14)
C19 C14 C13 118.92(14)
C15 C14 C13 122.97(14)
C16 C15 C14 121.06(15)
C16 C15 H15 121.0(11)
C14 C15 H15 117.9(11)
C17 C16 C15 120.20(15)
C17 C16 H16 119.8(13)
C15 C16 H16 120.0(13)
C16 C17 C18 119.19(15)
C16 C17 H17 121.8(12)
C18 C17 H17 118.9(12)
C19 C18 C17 120.17(15)
C19 C18 H18 118.9(12)
C17 C18 H18 120.9(12)
C18 C19 C14 121.40(15)
C18 C19 H19 120.9(11)
C14 C19 H19 117.7(11)
C1 C20 C21 114.46(13)
C1 C20 C13 106.96(12)
C21 C20 C13 113.28(13)
C1 C20 H20 105.6(10)
C21 C20 H20 108.1(10)
C13 C20 H20 108.0(10)
C20 C21 C22 116.77(13)
C20 C21 H21A 108.5(11)
C22 C21 H21A 108.2(10)
C20 C21 H21B 105.0(11)
C22 C21 H21B 109.9(11)
H21A C21 H21B 108.2(15)
C23 C22 C21 111.73(14)
C23 C22 H22A 109.2(12)
C21 C22 H22A 109.5(12)
C23 C22 H22B 107.4(13)
C21 C22 H22B 111.9(13)
H22A C22 H22B 106.9(17)
C24 C23 C22 112.54(16)
C24 C23 H23A 108.2(12)
C22 C23 H23A 109.4(13)
C24 C23 H23B 110.1(13)
C22 C23 H23B 106.9(13)
H23A C23 H23B 109.6(18)
C23 C24 H24A 109.6(14)
C23 C24 H24B 112.8(15)
H24A C24 H24B 111(2)
C23 C24 H24C 109.7(15)
H24A C24 H24C 112(2)
H24B C24 H24C 102(2)

loop_
_geom_bond_atom_site_label_1
_geom_bond_atom_site_label_2
_geom_bond_distance
C1 C2 1.391(2)
C1 C6 1.395(2)
C1 C20 1.517(2)
C2 C3 1.382(2)
C2 H2 0.97(2)
C3 C4 1.384(2)
C3 H3 0.99(2)
C4 C5 1.382(2)
C4 H4 0.97(2)
C5 C6 1.389(2)
C5 H5 0.96(2)
C6 N 1.4249(19)
N C7 1.3711(19)
N C12 1.4709(19)
C7 O1 1.2176(18)
C7 O2 1.3299(18)
O2 C8 1.4781(18)
C8 C10 1.509(2)
C8 C11 1.515(2)
C8 C9 1.517(2)
C9 H9A 0.96(2)
C9 H9B 1.00(2)
C9 H9C 0.95(3)
C10 H10A 0.95(2)
C10 H10B 0.98(2)
C10 H10C 1.00(3)
C11 H11A 0.99(2)
C11 H11B 1.04(3)
C11 H11C 1.00(2)
C12 O3 1.4062(18)
C12 C13 1.553(2)
C12 H12 0.973(18)
O3 H1O3 0.82(3)
C13 C14 1.522(2)
C13 C20 1.535(2)
C13 H13 1.04(2)
C14 C19 1.386(2)
C14 C15 1.391(2)
C15 C16 1.388(2)
C15 H15 0.961(19)
C16 C17 1.384(3)
C16 H16 0.94(2)
C17 C18 1.388(2)
C17 H17 0.94(2)
C18 C19 1.382(2)
C18 H18 0.95(2)
C19 H19 0.97(2)
C20 C21 1.529(2)
C20 H20 1.049(18)
C21 C22 1.530(2)
C21 H21A 1.004(19)
C21 H21B 1.02(2)
C22 C23 1.519(2)
C22 H22A 0.99(2)
C22 H22B 0.98(2)
C23 C24 1.516(3)
C23 H23A 0.97(2)
C23 H23B 0.99(2)
C24 H24A 1.04(3)
C24 H24B 1.00(3)
C24 H24C 0.94(3)

loop_
_geom_hbond_atom_site_label_D
_geom_hbond_atom_site_label_H
_geom_hbond_atom_site_label_A
_geom_hbond_distance_DH
_geom_hbond_distance_HA
_geom_hbond_distance_DA
_geom_hbond_angle_DHA
_geom_hbond_site_symmetry_A
O3 H1O3 O1 0.82(3) 2.10(3) 2.8488(16) 152(2) 3_656

loop_
_geom_torsion_atom_site_label_1
_geom_torsion_atom_site_label_2
_geom_torsion_atom_site_label_3
_geom_torsion_atom_site_label_4
_geom_torsion
C6 C1 C2 C3 -0.7(2)
C20 C1 C2 C3 178.48(15)
C1 C2 C3 C4 -0.2(3)
C2 C3 C4 C5 1.4(2)
C3 C4 C5 C6 -1.7(2)
C4 C5 C6 C1 0.9(2)
C4 C5 C6 N -179.73(14)
C2 C1 C6 C5 0.3(2)
C20 C1 C6 C5 -178.86(14)
C2 C1 C6 N -179.10(14)
C20 C1 C6 N 1.7(2)
C5 C6 N C7 34.4(2)
C1 C6 N C7 -146.21(15)
C5 C6 N C12 -138.49(15)
C1 C6 N C12 40.95(19)
C6 N C7 O1 -164.62(14)
C12 N C7 O1 8.4(2)
C6 N C7 O2 17.5(2)
C12 N C7 O2 -169.45(12)
O1 C7 O2 C8 1.4(2)
N C7 O2 C8 179.17(12)
C7 O2 C8 C10 -62.95(18)
C7 O2 C8 C11 179.37(14)
C7 O2 C8 C9 62.28(18)
C7 N C12 O3 -84.82(16)
C6 N C12 O3 88.68(15)
C7 N C12 C13 156.89(13)
C6 N C12 C13 -29.61(18)
O3 C12 C13 C14 89.62(14)
N C12 C13 C14 -148.00(13)
O3 C12 C13 C20 -142.60(13)
N C12 C13 C20 -20.21(17)
C20 C13 C14 C19 148.94(14)
C12 C13 C14 C19 -85.42(16)
C20 C13 C14 C15 -35.4(2)
C12 C13 C14 C15 90.19(17)
C19 C14 C15 C16 1.2(2)
C13 C14 C15 C16 -174.41(14)
C14 C15 C16 C17 -0.6(2)
C15 C16 C17 C18 -0.1(2)
C16 C17 C18 C19 0.2(2)
C17 C18 C19 C14 0.5(2)
C15 C14 C19 C18 -1.2(2)
C13 C14 C19 C18 174.63(14)
C2 C1 C20 C21 5.5(2)
C6 C1 C20 C21 -175.32(13)
C2 C1 C20 C13 131.88(16)
C6 C1 C20 C13 -48.97(17)
C14 C13 C20 C1 179.77(12)
C12 C13 C20 C1 56.76(16)
C14 C13 C20 C21 -53.19(18)
C12 C13 C20 C21 -176.19(12)
C1 C20 C21 C22 69.44(18)
C13 C20 C21 C22 -53.56(19)
C20 C21 C22 C23 -174.19(14)
C21 C22 C23 C24 168.66(15)
